data_2222924
loop_
_publ_author_name
'Lee, See Mun'
'Lo, Kong Mun'
'Ali, Hapipah Mohd'
'Ng, Seik Weng'

_publ_section_title
'[<i>N</i>'-(5-Bromo-2-oxidobenzylidene-\k<i>O</i>)-3-hydroxy-2-naphthohydrazidato-\k^2^<i>N</i>',<i>O</i>]dibutyltin(IV)'
_journal_coeditor_code XU2544
_journal_issue 8
_journal_name_full 'Acta Crystallographica Section E'
_journal_page_first m862
_journal_paper_doi 10.1107/S1600536809024477
_journal_volume 65
_journal_year 2009
_chemical_formula_iupac '[Sn (C4 H9)2 (C18 H11 Br N2 O3)]'
_chemical_formula_moiety 'C26 H29 Br N2 O3 Sn'
_chemical_formula_sum 'C26 H29 Br N2 O3 Sn'
_chemical_formula_weight 616.11
_chemical_name_systematic
;
[<i>N</i>'-(5-Bromo-2-oxidobenzylidene-\k<i>O</i>)-3-hydroxy-2-
naphthohydrazidato-\k^2^<i>N</i>',<i>O</i>]dibutyltin(IV)
;
_space_group_IT_number 2
_symmetry_cell_setting triclinic
_symmetry_space_group_name_Hall '-P 1'
_symmetry_space_group_name_H-M 'P -1'
_atom_sites_solution_hydrogens geom
_atom_sites_solution_primary direct
_atom_sites_solution_secondary difmap
_audit_creation_method SHELXL-97
_cell_angle_alpha 62.3090(10)
_cell_angle_beta 83.8090(10)
_cell_angle_gamma 65.8020(10)
_cell_formula_units_Z 2
_cell_length_a 10.1626(2)
_cell_length_b 12.2534(2)
_cell_length_c 12.5583(2)
_cell_measurement_reflns_used 5075
_cell_measurement_temperature 140(2)
_cell_measurement_theta_max 29.6
_cell_measurement_theta_min 2.5
_cell_volume 1256.43(4)
_computing_cell_refinement 'SAINT (Bruker, 2007)'
_computing_data_collection 'APEX2 (Bruker, 2007)'
_computing_data_reduction 'SAINT (Bruker, 2007)'
_computing_molecular_graphics 'X-SEED (Barbour, 2001)'
_computing_publication_material 'publCIF (Westrip, 2009)'
_computing_structure_refinement 'SHELXL97 (Sheldrick, 2008)'
_computing_structure_solution 'SHELXS97 (Sheldrick, 2008)'
_diffrn_ambient_temperature 140(2)
_diffrn_measured_fraction_theta_full 0.998
_diffrn_measured_fraction_theta_max 0.998
_diffrn_measurement_device_type 'Bruker SMART APEX'
_diffrn_measurement_method \w
_diffrn_radiation_monochromator graphite
_diffrn_radiation_source 'fine-focus sealed tube'
_diffrn_radiation_type MoK\a
_diffrn_radiation_wavelength 0.71073
_diffrn_reflns_av_R_equivalents 0.0196
_diffrn_reflns_av_sigmaI/netI 0.0319
_diffrn_reflns_limit_h_max 13
_diffrn_reflns_limit_h_min -13
_diffrn_reflns_limit_k_max 15
_diffrn_reflns_limit_k_min -15
_diffrn_reflns_limit_l_max 16
_diffrn_reflns_limit_l_min -16
_diffrn_reflns_number 12053
_diffrn_reflns_theta_full 27.50
_diffrn_reflns_theta_max 27.50
_diffrn_reflns_theta_min 1.84
_diffrn_standards_decay_% 0
_diffrn_standards_interval_count 0
_diffrn_standards_interval_time 0
_diffrn_standards_number 0
_exptl_absorpt_coefficient_mu 2.637
_exptl_absorpt_correction_T_max 0.6206
_exptl_absorpt_correction_T_min 0.5152
_exptl_absorpt_correction_type multi-scan
_exptl_absorpt_process_details '(SADABS; Sheldrick, 1996)'
_exptl_crystal_colour Yellow
_exptl_crystal_density_diffrn 1.629
_exptl_crystal_density_method 'not measured'
_exptl_crystal_description Block
_exptl_crystal_F_000 616
_exptl_crystal_size_max 0.29
_exptl_crystal_size_mid 0.26
_exptl_crystal_size_min 0.20
_refine_diff_density_max 0.534
_refine_diff_density_min -0.586
_refine_ls_extinction_method none
_refine_ls_goodness_of_fit_ref 1.013
_refine_ls_hydrogen_treatment mixed
_refine_ls_matrix_type full
_refine_ls_number_parameters 342
_refine_ls_number_reflns 5740
_refine_ls_number_restraints 47
_refine_ls_restrained_S_all 1.016
_refine_ls_R_factor_all 0.0340
_refine_ls_R_factor_gt 0.0251
_refine_ls_shift/su_max 0.001
_refine_ls_shift/su_mean 0.001
_refine_ls_structure_factor_coef Fsqd
_refine_ls_weighting_details 'calc w=1/[\s^2^(Fo^2^)+(0.0287P)^2^+0.3063P] where P=(Fo^2^+2Fc^2^)/3'
_refine_ls_weighting_scheme calc
_refine_ls_wR_factor_gt 0.0561
_refine_ls_wR_factor_ref 0.0597
_reflns_number_gt 4886
_reflns_number_total 5740
_reflns_threshold_expression I>2\s(I)
_cod_data_source_file xu2544.cif
_cod_data_source_block I
_cod_depositor_comments
;
The following automatic conversions were performed:
'_symmetry_cell_setting' value 'Triclinic' changed to 'triclinic'
according to '/home/saulius/struct/CIF-dictionaries/cif_core.dic'
dictionary named 'cif_core.dic' version 2.4.1 from
2010-06-29.

'_exptl_absorpt_correction_type' value 'Multi-scan' changed
to 'multi-scan' according to
'/home/saulius/struct/CIF-dictionaries/cif_core.dic' dictionary named
'cif_core.dic' version 2.4.1 from 2010-06-29.

Automatic conversion script
Id: cif_fix_enum 1527 2010-12-29 10:47:43Z saulius 

The following automatic conversions were performed:

'_symmetry_cell_setting' value 'Triclinic' changed to 'triclinic'
according to /home/saulius/struct/CIF-dictionaries/cif_core.dic
dictionary named 'cif_core.dic' version 2.4.1 from
2010-06-29.

'_exptl_absorpt_correction_type' value 'Multi-scan'
changed to 'multi-scan' according to
/home/saulius/struct/CIF-dictionaries/cif_core.dic dictionary named
'cif_core.dic' version 2.4.1 from 2010-06-29.

Automatic conversion script
Id: cif_fix_values 1715 2011-07-08 13:25:40Z adriana 
;
_cod_original_cell_volume 1256.44(4)
_cod_database_code 2222924
_cod_database_fobs_code 2222924

loop_
_symmetry_equiv_pos_as_xyz
'x, y, z'
'-x, -y, -z'

loop_
_atom_site_type_symbol
_atom_site_label
_atom_site_fract_x
_atom_site_fract_y
_atom_site_fract_z
_atom_site_U_iso_or_equiv
_atom_site_adp_type
_atom_site_calc_flag
_atom_site_refinement_flags
_atom_site_occupancy
_atom_site_disorder_assembly
_atom_site_disorder_group
Sn Sn1 0.828380(16) 0.685444(15) 0.242560(14) 0.02643(5) Uani d . 1 . .
Br Br1 0.66105(3) 1.14077(3) 0.54233(3) 0.04563(8) Uani d . 1 . .
N N1 0.62849(19) 0.86055(18) 0.22108(16) 0.0253(4) Uani d . 1 A .
N N2 0.51208(19) 0.88674(18) 0.15093(16) 0.0269(4) Uani d . 1 . .
O O1 0.91148(17) 0.75767(16) 0.32829(17) 0.0373(4) Uani d . 1 A .
O O2 0.67073(17) 0.70268(15) 0.12755(14) 0.0312(4) Uani d . 1 A .
O O3 0.24653(18) 1.01189(17) 0.04941(17) 0.0377(4) Uani d D 1 . .
H H3 0.316(2) 0.997(3) 0.091(2) 0.043(8) Uiso d D 1 . .
C C1 0.9977(13) 0.6790(7) 0.1322(11) 0.033(2) Uani d PD 0.604(8) A 1
H H1A 0.9610 0.7589 0.0518 0.040 Uiso calc PR 0.604(8) A 1
H H1B 1.0748 0.6859 0.1674 0.040 Uiso calc PR 0.604(8) A 1
C C2 1.0651(6) 0.5515(4) 0.1148(4) 0.0393(14) Uani d PDU 0.604(8) A 1
H H2A 0.9899 0.5474 0.0747 0.047 Uiso calc PR 0.604(8) A 1
H H2B 1.1428 0.5585 0.0605 0.047 Uiso calc PR 0.604(8) A 1
C C3 1.1279(6) 0.4224(5) 0.2312(5) 0.0407(14) Uani d PDU 0.604(8) A 1
H H3A 1.0489 0.4069 0.2811 0.049 Uiso calc PR 0.604(8) A 1
H H3B 1.1940 0.4299 0.2774 0.049 Uiso calc PR 0.604(8) A 1
C C4 1.2132(13) 0.3006(7) 0.2037(10) 0.053(3) Uani d PDU 0.604(8) A 1
H H4A 1.2446 0.2161 0.2796 0.079 Uiso calc PR 0.604(8) A 1
H H4B 1.2983 0.3108 0.1628 0.079 Uiso calc PR 0.604(8) A 1
H H4C 1.1501 0.2987 0.1513 0.079 Uiso calc PR 0.604(8) A 1
C C1' 0.9820(16) 0.6826(9) 0.1057(16) 0.027(3) Uani d PD 0.396(8) A 2
H H1C 0.9347 0.6928 0.0347 0.032 Uiso calc PR 0.396(8) A 2
H H1D 1.0088 0.7599 0.0786 0.032 Uiso calc PR 0.396(8) A 2
C C2' 1.1199(7) 0.5504(6) 0.1557(8) 0.037(2) Uani d PDU 0.396(8) A 2
H H2C 1.1921 0.5585 0.0961 0.044 Uiso calc PR 0.396(8) A 2
H H2D 1.1619 0.5366 0.2307 0.044 Uiso calc PR 0.396(8) A 2
C C3' 1.0915(9) 0.4283(7) 0.1826(10) 0.047(2) Uani d PDU 0.396(8) A 2
H H3C 1.0529 0.4391 0.1076 0.056 Uiso calc PR 0.396(8) A 2
H H3D 1.0187 0.4194 0.2416 0.056 Uiso calc PR 0.396(8) A 2
C C4' 1.2367(15) 0.2992(9) 0.2356(14) 0.045(3) Uani d PDU 0.396(8) A 2
H H4D 1.2299 0.2276 0.2245 0.068 Uiso calc PR 0.396(8) A 2
H H4E 1.2546 0.2687 0.3221 0.068 Uiso calc PR 0.396(8) A 2
H H4F 1.3167 0.3204 0.1936 0.068 Uiso calc PR 0.396(8) A 2
C C5 0.8159(2) 0.5186(2) 0.4004(2) 0.0270(5) Uani d . 1 A .
H H5A 0.7944 0.4611 0.3760 0.032 Uiso calc R 1 . .
H H5B 0.9116 0.4638 0.4490 0.032 Uiso calc R 1 . .
C C6 0.7010(2) 0.5593(2) 0.4793(2) 0.0284(5) Uani d . 1 . .
H H6A 0.7220 0.6169 0.5039 0.034 Uiso calc R 1 A .
H H6B 0.6049 0.6132 0.4315 0.034 Uiso calc R 1 . .
C C7 0.6958(3) 0.4372(2) 0.5921(2) 0.0334(5) Uani d . 1 A .
H H7A 0.6758 0.3792 0.5673 0.040 Uiso calc R 1 . .
H H7B 0.7918 0.3837 0.6400 0.040 Uiso calc R 1 . .
C C8 0.5807(3) 0.4764(3) 0.6711(2) 0.0438(6) Uani d . 1 . .
H H8A 0.5856 0.3950 0.7443 0.066 Uiso calc R 1 A .
H H8B 0.4845 0.5231 0.6263 0.066 Uiso calc R 1 . .
H H8C 0.5978 0.5365 0.6935 0.066 Uiso calc R 1 . .
C C9 0.8505(2) 0.8415(2) 0.3749(2) 0.0300(5) Uani d . 1 . .
C C10 0.9369(3) 0.8446(2) 0.4528(2) 0.0366(6) Uani d . 1 A .
H H10 1.0369 0.7856 0.4712 0.044 Uiso calc R 1 . .
C C11 0.8800(3) 0.9309(2) 0.5027(2) 0.0352(6) Uani d . 1 . .
H H11 0.9402 0.9297 0.5565 0.042 Uiso calc R 1 A .
C C12 0.7347(3) 1.0201(2) 0.4748(2) 0.0323(5) Uani d . 1 A .
C C13 0.6465(2) 1.0216(2) 0.3985(2) 0.0298(5) Uani d . 1 . .
H H13 0.5475 1.0835 0.3794 0.036 Uiso calc R 1 A .
C C14 0.7019(2) 0.9314(2) 0.3481(2) 0.0268(5) Uani d . 1 A .
C C15 0.6026(2) 0.9392(2) 0.2698(2) 0.0265(5) Uani d . 1 . .
H H15 0.5080 1.0093 0.2516 0.032 Uiso calc R 1 A .
C C16 0.5445(2) 0.8009(2) 0.10719(19) 0.0265(5) Uani d . 1 A .
C C17 0.4293(2) 0.8171(2) 0.03210(19) 0.0267(5) Uani d . 1 . .
C C18 0.4605(2) 0.7287(2) -0.01503(19) 0.0265(5) Uani d . 1 A .
H H18 0.5566 0.6618 -0.0006 0.032 Uiso calc R 1 . .
C C19 0.3555(3) 0.7338(2) -0.08373(19) 0.0290(5) Uani d . 1 . .
C C20 0.3883(3) 0.6414(2) -0.1309(2) 0.0339(5) Uani d . 1 A .
H H20 0.4847 0.5757 -0.1188 0.041 Uiso calc R 1 . .
C C21 0.2825(3) 0.6461(3) -0.1935(2) 0.0408(6) Uani d . 1 . .
H H21 0.3047 0.5829 -0.2234 0.049 Uiso calc R 1 A .
C C22 0.1397(3) 0.7457(3) -0.2134(2) 0.0397(6) Uani d . 1 A .
H H22 0.0665 0.7484 -0.2568 0.048 Uiso calc R 1 . .
C C23 0.1049(3) 0.8378(3) -0.1720(2) 0.0348(5) Uani d . 1 . .
H H23 0.0086 0.9047 -0.1879 0.042 Uiso calc R 1 A .
C C24 0.2118(2) 0.8345(2) -0.1049(2) 0.0292(5) Uani d . 1 A .
C C25 0.1806(2) 0.9263(2) -0.0580(2) 0.0304(5) Uani d . 1 . .
H H25 0.0851 0.9945 -0.0731 0.036 Uiso calc R 1 A .
C C26 0.2844(2) 0.9195(2) 0.0086(2) 0.0290(5) Uani d . 1 A .

loop_
_atom_site_aniso_label
_atom_site_aniso_U_11
_atom_site_aniso_U_22
_atom_site_aniso_U_33
_atom_site_aniso_U_12
_atom_site_aniso_U_13
_atom_site_aniso_U_23
Sn1 0.01985(8) 0.01819(8) 0.03093(9) -0.00410(6) 0.00688(6) -0.00751(6)
Br1 0.04928(17) 0.05103(18) 0.05338(18) -0.02710(14) 0.01566(14) -0.03359(15)
N1 0.0219(9) 0.0205(9) 0.0239(9) -0.0055(7) 0.0040(7) -0.0059(7)
N2 0.0236(9) 0.0225(9) 0.0251(9) -0.0051(8) 0.0031(8) -0.0076(8)
O1 0.0220(8) 0.0282(9) 0.0573(11) -0.0044(7) 0.0013(8) -0.0209(8)
O2 0.0257(8) 0.0239(8) 0.0356(9) -0.0017(7) 0.0028(7) -0.0144(7)
O3 0.0257(9) 0.0317(9) 0.0517(11) -0.0017(7) -0.0001(8) -0.0241(9)
C1 0.026(3) 0.035(3) 0.017(5) -0.003(2) 0.003(2) -0.005(2)
C2 0.035(3) 0.042(3) 0.028(2) -0.008(2) 0.009(2) -0.015(2)
C3 0.033(3) 0.034(3) 0.043(3) -0.009(2) 0.007(2) -0.013(2)
C4 0.044(4) 0.036(3) 0.062(6) -0.007(3) 0.017(3) -0.020(3)
C1' 0.026(5) 0.021(4) 0.019(7) -0.007(3) 0.010(4) -0.002(3)
C2' 0.022(3) 0.036(4) 0.041(4) -0.008(3) 0.008(3) -0.014(3)
C3' 0.044(5) 0.036(4) 0.057(6) -0.016(3) 0.016(4) -0.022(4)
C4' 0.043(6) 0.031(4) 0.050(6) -0.011(4) 0.023(5) -0.016(4)
C5 0.0246(11) 0.0182(10) 0.0282(11) -0.0058(9) 0.0018(9) -0.0055(9)
C6 0.0291(12) 0.0237(11) 0.0279(12) -0.0096(9) 0.0047(9) -0.0098(9)
C7 0.0362(13) 0.0282(12) 0.0276(12) -0.0137(11) 0.0043(10) -0.0065(10)
C8 0.0462(16) 0.0477(16) 0.0332(14) -0.0236(13) 0.0140(12) -0.0138(12)
C9 0.0262(11) 0.0193(11) 0.0358(13) -0.0098(9) 0.0044(10) -0.0058(9)
C10 0.0287(12) 0.0214(12) 0.0467(15) -0.0096(10) -0.0042(11) -0.0048(11)
C11 0.0391(14) 0.0257(12) 0.0362(13) -0.0196(11) -0.0023(11) -0.0040(10)
C12 0.0376(13) 0.0255(12) 0.0331(13) -0.0176(10) 0.0083(10) -0.0101(10)
C13 0.0289(12) 0.0236(11) 0.0304(12) -0.0112(10) 0.0088(10) -0.0085(10)
C14 0.0257(11) 0.0199(11) 0.0253(11) -0.0087(9) 0.0052(9) -0.0041(9)
C15 0.0208(10) 0.0189(11) 0.0286(11) -0.0047(9) 0.0054(9) -0.0058(9)
C16 0.0252(11) 0.0211(11) 0.0235(11) -0.0081(9) 0.0075(9) -0.0051(9)
C17 0.0272(11) 0.0206(11) 0.0224(11) -0.0081(9) 0.0070(9) -0.0048(9)
C18 0.0249(11) 0.0217(11) 0.0214(11) -0.0056(9) 0.0054(9) -0.0050(9)
C19 0.0331(12) 0.0248(11) 0.0183(10) -0.0100(10) 0.0064(9) -0.0039(9)
C20 0.0360(13) 0.0290(13) 0.0267(12) -0.0074(10) 0.0035(10) -0.0103(10)
C21 0.0510(16) 0.0361(14) 0.0293(13) -0.0142(12) 0.0016(12) -0.0130(11)
C22 0.0425(15) 0.0428(15) 0.0271(13) -0.0187(12) 0.0000(11) -0.0092(11)
C23 0.0318(13) 0.0340(13) 0.0252(12) -0.0129(11) 0.0025(10) -0.0038(10)
C24 0.0297(12) 0.0242(11) 0.0217(11) -0.0108(10) 0.0058(9) -0.0022(9)
C25 0.0241(11) 0.0237(11) 0.0302(12) -0.0069(9) 0.0066(9) -0.0058(9)
C26 0.0290(12) 0.0220(11) 0.0281(12) -0.0087(9) 0.0094(10) -0.0084(9)

loop_
_atom_type_symbol
_atom_type_description
_atom_type_scat_dispersion_real
_atom_type_scat_dispersion_imag
_atom_type_scat_source
C C 0.0033 0.0016 'International Tables Vol C Tables 4.2.6.8 and 6.1.1.4'
H H 0.0000 0.0000 'International Tables Vol C Tables 4.2.6.8 and 6.1.1.4'
N N 0.0061 0.0033 'International Tables Vol C Tables 4.2.6.8 and 6.1.1.4'
O O 0.0106 0.0060 'International Tables Vol C Tables 4.2.6.8 and 6.1.1.4'
Br Br -0.2901 2.4595 'International Tables Vol C Tables 4.2.6.8 and 6.1.1.4'
Sn Sn -0.6537 1.4246 'International Tables Vol C Tables 4.2.6.8 and 6.1.1.4'

loop_
_geom_angle_atom_site_label_1
_geom_angle_atom_site_label_2
_geom_angle_atom_site_label_3
_geom_angle_site_symmetry_1
_geom_angle_site_symmetry_3
_geom_angle
_geom_angle_publ_flag
O1 Sn1 C1 . . 90.6(3) ?
O1 Sn1 C5 . . 97.48(8) ?
C1 Sn1 C5 . . 126.0(2) ?
O1 Sn1 O2 . . 153.97(6) ?
C1 Sn1 O2 . . 98.7(3) ?
C5 Sn1 O2 . . 96.49(8) ?
O1 Sn1 C1' . . 98.9(4) ?
C1 Sn1 C1' . . 9.2(6) ?
C5 Sn1 C1' . . 128.1(2) ?
O2 Sn1 C1' . . 89.5(4) ?
O1 Sn1 N1 . . 82.45(6) ?
C1 Sn1 N1 . . 128.2(2) ?
C5 Sn1 N1 . . 105.82(7) ?
O2 Sn1 N1 . . 72.64(6) ?
C1' Sn1 N1 . . 124.9(2) ?
C15 N1 N2 . . 115.59(18) ?
C15 N1 Sn1 . . 128.43(15) ?
N2 N1 Sn1 . . 115.90(13) ?
C16 N2 N1 . . 112.44(17) ?
C9 O1 Sn1 . . 133.15(15) ?
C16 O2 Sn1 . . 115.23(14) ?
C26 O3 H3 . . 110(2) ?
C2 C1 Sn1 . . 114.9(8) ?
C2 C1 H1A . . 108.5 ?
Sn1 C1 H1A . . 108.5 ?
C2 C1 H1B . . 108.5 ?
Sn1 C1 H1B . . 108.5 ?
H1A C1 H1B . . 107.5 ?
C3 C2 C1 . . 113.6(6) ?
C3 C2 H2A . . 108.8 ?
C1 C2 H2A . . 108.8 ?
C3 C2 H2B . . 108.8 ?
C1 C2 H2B . . 108.8 ?
H2A C2 H2B . . 107.7 ?
C2 C3 C4 . . 110.1(6) ?
C2 C3 H3A . . 109.6 ?
C4 C3 H3A . . 109.6 ?
C2 C3 H3B . . 109.6 ?
C4 C3 H3B . . 109.6 ?
H3A C3 H3B . . 108.2 ?
C2' C1' Sn1 . . 111.5(10) ?
C2' C1' H1C . . 109.3 ?
Sn1 C1' H1C . . 109.3 ?
C2' C1' H1D . . 109.3 ?
Sn1 C1' H1D . . 109.3 ?
H1C C1' H1D . . 108.0 ?
C3' C2' C1' . . 112.8(8) ?
C3' C2' H2C . . 109.0 ?
C1' C2' H2C . . 109.0 ?
C3' C2' H2D . . 109.0 ?
C1' C2' H2D . . 109.0 ?
H2C C2' H2D . . 107.8 ?
C2' C3' C4' . . 109.0(7) ?
C2' C3' H3C . . 109.9 ?
C4' C3' H3C . . 109.9 ?
C2' C3' H3D . . 109.9 ?
C4' C3' H3D . . 109.9 ?
H3C C3' H3D . . 108.3 ?
C3' C4' H4D . . 109.5 ?
C3' C4' H4E . . 109.5 ?
H4D C4' H4E . . 109.5 ?
C3' C4' H4F . . 109.5 ?
H4D C4' H4F . . 109.5 ?
H4E C4' H4F . . 109.5 ?
C6 C5 Sn1 . . 113.65(14) ?
C6 C5 H5A . . 108.8 ?
Sn1 C5 H5A . . 108.8 ?
C6 C5 H5B . . 108.8 ?
Sn1 C5 H5B . . 108.8 ?
H5A C5 H5B . . 107.7 ?
C7 C6 C5 . . 112.22(19) ?
C7 C6 H6A . . 109.2 ?
C5 C6 H6A . . 109.2 ?
C7 C6 H6B . . 109.2 ?
C5 C6 H6B . . 109.2 ?
H6A C6 H6B . . 107.9 ?
C8 C7 C6 . . 112.7(2) ?
C8 C7 H7A . . 109.0 ?
C6 C7 H7A . . 109.0 ?
C8 C7 H7B . . 109.0 ?
C6 C7 H7B . . 109.0 ?
H7A C7 H7B . . 107.8 ?
C7 C8 H8A . . 109.5 ?
C7 C8 H8B . . 109.5 ?
H8A C8 H8B . . 109.5 ?
C7 C8 H8C . . 109.5 ?
H8A C8 H8C . . 109.5 ?
H8B C8 H8C . . 109.5 ?
O1 C9 C10 . . 118.8(2) ?
O1 C9 C14 . . 123.1(2) ?
C10 C9 C14 . . 118.1(2) ?
C11 C10 C9 . . 121.5(2) ?
C11 C10 H10 . . 119.3 ?
C9 C10 H10 . . 119.3 ?
C10 C11 C12 . . 120.1(2) ?
C10 C11 H11 . . 119.9 ?
C12 C11 H11 . . 119.9 ?
C13 C12 C11 . . 120.5(2) ?
C13 C12 Br1 . . 120.52(18) ?
C11 C12 Br1 . . 118.98(18) ?
C12 C13 C14 . . 120.4(2) ?
C12 C13 H13 . . 119.8 ?
C14 C13 H13 . . 119.8 ?
C13 C14 C9 . . 119.4(2) ?
C13 C14 C15 . . 116.9(2) ?
C9 C14 C15 . . 123.7(2) ?
N1 C15 C14 . . 126.7(2) ?
N1 C15 H15 . . 116.7 ?
C14 C15 H15 . . 116.7 ?
O2 C16 N2 . . 123.8(2) ?
O2 C16 C17 . . 118.5(2) ?
N2 C16 C17 . . 117.68(19) ?
C18 C17 C26 . . 118.6(2) ?
C18 C17 C16 . . 118.82(19) ?
C26 C17 C16 . . 122.6(2) ?
C17 C18 C19 . . 122.5(2) ?
C17 C18 H18 . . 118.7 ?
C19 C18 H18 . . 118.7 ?
C18 C19 C20 . . 122.1(2) ?
C18 C19 C24 . . 118.3(2) ?
C20 C19 C24 . . 119.6(2) ?
C21 C20 C19 . . 120.5(2) ?
C21 C20 H20 . . 119.7 ?
C19 C20 H20 . . 119.7 ?
C20 C21 C22 . . 119.6(2) ?
C20 C21 H21 . . 120.2 ?
C22 C21 H21 . . 120.2 ?
C23 C22 C21 . . 121.5(2) ?
C23 C22 H22 . . 119.3 ?
C21 C22 H22 . . 119.3 ?
C22 C23 C24 . . 120.4(2) ?
C22 C23 H23 . . 119.8 ?
C24 C23 H23 . . 119.8 ?
C25 C24 C23 . . 122.6(2) ?
C25 C24 C19 . . 119.1(2) ?
C23 C24 C19 . . 118.3(2) ?
C26 C25 C24 . . 121.6(2) ?
C26 C25 H25 . . 119.2 ?
C24 C25 H25 . . 119.2 ?
O3 C26 C25 . . 118.2(2) ?
O3 C26 C17 . . 121.9(2) ?
C25 C26 C17 . . 119.9(2) ?

loop_
_geom_bond_atom_site_label_1
_geom_bond_atom_site_label_2
_geom_bond_site_symmetry_2
_geom_bond_distance
_geom_bond_publ_flag
Sn1 O1 . 2.0857(17) ?
Sn1 C1 . 2.089(15) ?
Sn1 C5 . 2.126(2) ?
Sn1 O2 . 2.1531(16) ?
Sn1 C1' . 2.20(2) ?
Sn1 N1 . 2.1932(18) ?
Br1 C12 . 1.895(2) ?
N1 C15 . 1.296(3) ?
N1 N2 . 1.389(2) ?
N2 C16 . 1.316(3) ?
O1 C9 . 1.319(3) ?
O2 C16 . 1.295(3) ?
O3 C26 . 1.353(3) ?
O3 H3 . 0.830(10) ?
C1 C2 . 1.538(7) ?
C1 H1A . 0.9900 ?
C1 H1B . 0.9900 ?
C2 C3 . 1.507(6) ?
C2 H2A . 0.9900 ?
C2 H2B . 0.9900 ?
C3 C4 . 1.566(7) ?
C3 H3A . 0.9900 ?
C3 H3B . 0.9900 ?
C4 H4A . 0.9800 ?
C4 H4B . 0.9800 ?
C4 H4C . 0.9800 ?
C1' C2' . 1.538(9) ?
C1' H1C . 0.9900 ?
C1' H1D . 0.9900 ?
C2' C3' . 1.516(8) ?
C2' H2C . 0.9900 ?
C2' H2D . 0.9900 ?
C3' C4' . 1.563(9) ?
C3' H3C . 0.9900 ?
C3' H3D . 0.9900 ?
C4' H4D . 0.9800 ?
C4' H4E . 0.9800 ?
C4' H4F . 0.9800 ?
C5 C6 . 1.525(3) ?
C5 H5A . 0.9900 ?
C5 H5B . 0.9900 ?
C6 C7 . 1.525(3) ?
C6 H6A . 0.9900 ?
C6 H6B . 0.9900 ?
C7 C8 . 1.522(3) ?
C7 H7A . 0.9900 ?
C7 H7B . 0.9900 ?
C8 H8A . 0.9800 ?
C8 H8B . 0.9800 ?
C8 H8C . 0.9800 ?
C9 C10 . 1.405(3) ?
C9 C14 . 1.417(3) ?
C10 C11 . 1.373(4) ?
C10 H10 . 0.9500 ?
C11 C12 . 1.389(3) ?
C11 H11 . 0.9500 ?
C12 C13 . 1.369(3) ?
C13 C14 . 1.415(3) ?
C13 H13 . 0.9500 ?
C14 C15 . 1.429(3) ?
C15 H15 . 0.9500 ?
C16 C17 . 1.474(3) ?
C17 C18 . 1.377(3) ?
C17 C26 . 1.437(3) ?
C18 C19 . 1.408(3) ?
C18 H18 . 0.9500 ?
C19 C20 . 1.419(3) ?
C19 C24 . 1.424(3) ?
C20 C21 . 1.367(3) ?
C20 H20 . 0.9500 ?
C21 C22 . 1.414(4) ?
C21 H21 . 0.9500 ?
C22 C23 . 1.359(4) ?
C22 H22 . 0.9500 ?
C23 C24 . 1.422(3) ?
C23 H23 . 0.9500 ?
C24 C25 . 1.412(3) ?
C25 C26 . 1.369(3) ?
C25 H25 . 0.9500 ?

loop_
_geom_hbond_atom_site_label_D
_geom_hbond_atom_site_label_H
_geom_hbond_atom_site_label_A
_geom_hbond_site_symmetry_A
_geom_hbond_distance_DH
_geom_hbond_distance_HA
_geom_hbond_distance_DA
_geom_hbond_angle_DHA
_geom_hbond_publ_flag
O3 H3 N2 . 0.830(10) 1.88(2) 2.606(2) 146(3) no

loop_
_geom_torsion_atom_site_label_1
_geom_torsion_atom_site_label_2
_geom_torsion_atom_site_label_3
_geom_torsion_atom_site_label_4
_geom_torsion_site_symmetry_1
_geom_torsion_site_symmetry_2
_geom_torsion_site_symmetry_3
_geom_torsion_site_symmetry_4
_geom_torsion
_geom_torsion_publ_flag
O1 Sn1 N1 C15 . . . . -9.94(19) ?
C1 Sn1 N1 C15 . . . . -94.8(4) ?
C5 Sn1 N1 C15 . . . . 85.7(2) ?
O2 Sn1 N1 C15 . . . . 177.7(2) ?
C1' Sn1 N1 C15 . . . . -105.6(5) ?
O1 Sn1 N1 N2 . . . . 173.53(15) ?
C1 Sn1 N1 N2 . . . . 88.7(4) ?
C5 Sn1 N1 N2 . . . . -90.79(15) ?
O2 Sn1 N1 N2 . . . . 1.18(13) ?
C1' Sn1 N1 N2 . . . . 77.9(5) ?
C15 N1 N2 C16 . . . . -178.12(19) ?
Sn1 N1 N2 C16 . . . . -1.1(2) ?
C1 Sn1 O1 C9 . . . . 146.5(3) ?
C5 Sn1 O1 C9 . . . . -87.0(2) ?
O2 Sn1 O1 C9 . . . . 34.9(3) ?
C1' Sn1 O1 C9 . . . . 142.4(3) ?
N1 Sn1 O1 C9 . . . . 18.1(2) ?
O1 Sn1 O2 C16 . . . . -18.6(2) ?
C1 Sn1 O2 C16 . . . . -128.4(3) ?
C5 Sn1 O2 C16 . . . . 103.52(16) ?
C1' Sn1 O2 C16 . . . . -128.1(3) ?
N1 Sn1 O2 C16 . . . . -1.07(14) ?
O1 Sn1 C1 C2 . . . . 137.0(6) ?
C5 Sn1 C1 C2 . . . . 37.3(8) ?
O2 Sn1 C1 C2 . . . . -67.4(7) ?
C1' Sn1 C1 C2 . . . . -69(3) ?
N1 Sn1 C1 C2 . . . . -142.1(5) ?
Sn1 C1 C2 C3 . . . . -59.5(10) ?
C1 C2 C3 C4 . . . . -171.9(8) ?
O1 Sn1 C1' C2' . . . . 85.7(8) ?
C1 Sn1 C1' C2' . . . . 59(2) ?
C5 Sn1 C1' C2' . . . . -21.2(11) ?
O2 Sn1 C1' C2' . . . . -119.1(8) ?
N1 Sn1 C1' C2' . . . . 172.7(6) ?
Sn1 C1' C2' C3' . . . . 67.2(12) ?
C1' C2' C3' C4' . . . . -178.6(11) ?
O1 Sn1 C5 C6 . . . . 68.73(16) ?
C1 Sn1 C5 C6 . . . . 165.0(4) ?
O2 Sn1 C5 C6 . . . . -89.24(16) ?
C1' Sn1 C5 C6 . . . . 176.3(5) ?
N1 Sn1 C5 C6 . . . . -15.50(18) ?
Sn1 C5 C6 C7 . . . . -179.63(15) ?
C5 C6 C7 C8 . . . . -179.5(2) ?
Sn1 O1 C9 C10 . . . . 164.47(17) ?
Sn1 O1 C9 C14 . . . . -17.1(3) ?
O1 C9 C10 C11 . . . . 179.1(2) ?
C14 C9 C10 C11 . . . . 0.6(4) ?
C9 C10 C11 C12 . . . . -1.4(4) ?
C10 C11 C12 C13 . . . . 0.8(4) ?
C10 C11 C12 Br1 . . . . -178.50(18) ?
C11 C12 C13 C14 . . . . 0.6(3) ?
Br1 C12 C13 C14 . . . . 179.89(16) ?
C12 C13 C14 C9 . . . . -1.4(3) ?
C12 C13 C14 C15 . . . . 179.8(2) ?
O1 C9 C14 C13 . . . . -177.6(2) ?
C10 C9 C14 C13 . . . . 0.8(3) ?
O1 C9 C14 C15 . . . . 1.1(4) ?
C10 C9 C14 C15 . . . . 179.5(2) ?
N2 N1 C15 C14 . . . . 178.17(19) ?
Sn1 N1 C15 C14 . . . . 1.6(3) ?
C13 C14 C15 N1 . . . . -175.1(2) ?
C9 C14 C15 N1 . . . . 6.1(4) ?
Sn1 O2 C16 N2 . . . . 0.9(3) ?
Sn1 O2 C16 C17 . . . . -178.28(14) ?
N1 N2 C16 O2 . . . . 0.2(3) ?
N1 N2 C16 C17 . . . . 179.36(17) ?
O2 C16 C17 C18 . . . . -0.9(3) ?
N2 C16 C17 C18 . . . . 179.84(19) ?
O2 C16 C17 C26 . . . . 177.4(2) ?
N2 C16 C17 C26 . . . . -1.8(3) ?
C26 C17 C18 C19 . . . . -0.9(3) ?
C16 C17 C18 C19 . . . . 177.48(19) ?
C17 C18 C19 C20 . . . . -179.3(2) ?
C17 C18 C19 C24 . . . . 0.1(3) ?
C18 C19 C20 C21 . . . . 177.6(2) ?
C24 C19 C20 C21 . . . . -1.8(3) ?
C19 C20 C21 C22 . . . . 1.3(4) ?
C20 C21 C22 C23 . . . . 0.2(4) ?
C21 C22 C23 C24 . . . . -1.2(4) ?
C22 C23 C24 C25 . . . . -178.8(2) ?
C22 C23 C24 C19 . . . . 0.6(3) ?
C18 C19 C24 C25 . . . . 0.9(3) ?
C20 C19 C24 C25 . . . . -179.7(2) ?
C18 C19 C24 C23 . . . . -178.6(2) ?
C20 C19 C24 C23 . . . . 0.8(3) ?
C23 C24 C25 C26 . . . . 178.5(2) ?
C19 C24 C25 C26 . . . . -1.0(3) ?
C24 C25 C26 O3 . . . . 179.3(2) ?
C24 C25 C26 C17 . . . . 0.1(3) ?
C18 C17 C26 O3 . . . . -178.3(2) ?
C16 C17 C26 O3 . . . . 3.3(3) ?
C18 C17 C26 C25 . . . . 0.8(3) ?
C16 C17 C26 C25 . . . . -177.5(2) ?
